data_7002281
loop_
_publ_author_name
'Chi, Yu-Xian'
'Niu, Shu-Yun'
'Jin, Jing'
'Wang, Ru'
'Li, Ye'

_publ_section_title
;
 Syntheses, structures and photophysical properties of tetranuclear
 Cd--Ln coordination complexes
;
_journal_issue 37
_journal_name_full 'Dalton Transactions'
_journal_page_first 7653
_journal_page_last 7659
_journal_paper_doi 10.1039/b905113a
_journal_year 2009
_chemical_formula_sum 'C47 H28 Cd Cl5 Ho N2 O10'
_chemical_formula_weight 1235.29
_chemical_name_systematic
;
?
;
_space_group_IT_number 2
_symmetry_cell_setting triclinic
_symmetry_space_group_name_Hall '-P 1'
_symmetry_space_group_name_H-M 'P -1'
_atom_sites_solution_hydrogens geom
_atom_sites_solution_primary direct
_atom_sites_solution_secondary difmap
_audit_creation_method SHELXL-97
_cell_angle_alpha 115.232(2)
_cell_angle_beta 98.313(2)
_cell_angle_gamma 110.4570(10)
_cell_formula_units_Z 2
_cell_length_a 13.2996(14)
_cell_length_b 14.9188(16)
_cell_length_c 14.980(3)
_cell_measurement_temperature 293(2)
_cell_volume 2363.2(6)
_computing_cell_refinement 'SAINT (Bruker, 2005)'
_computing_data_collection 'APEX2 (Bruker, 2005)'
_computing_data_reduction SAINT
_computing_molecular_graphics 'SHELXTL (Sheldrick, 1997a)'
_computing_publication_material SHELXTL
_computing_structure_refinement 'SHELXL-97 (Sheldrick, 1997)'
_computing_structure_solution 'SHELXS-97 (Sheldrick, 1990)'
_diffrn_ambient_temperature 293(2)
_diffrn_measured_fraction_theta_full 0.977
_diffrn_measured_fraction_theta_max 0.977
_diffrn_measurement_device_type 'Smart Apex II CCD'
_diffrn_measurement_method CCD
_diffrn_radiation_monochromator graphite
_diffrn_radiation_source 'fine-focus sealed tube'
_diffrn_radiation_type MoK\a
_diffrn_radiation_wavelength 0.71073
_diffrn_reflns_av_R_equivalents 0.0179
_diffrn_reflns_av_sigmaI/netI 0.0405
_diffrn_reflns_limit_h_max 16
_diffrn_reflns_limit_h_min -15
_diffrn_reflns_limit_k_max 15
_diffrn_reflns_limit_k_min -18
_diffrn_reflns_limit_l_max 18
_diffrn_reflns_limit_l_min -18
_diffrn_reflns_number 12837
_diffrn_reflns_theta_full 26.00
_diffrn_reflns_theta_max 26.00
_diffrn_reflns_theta_min 1.92
_diffrn_standards_decay_% 0
_exptl_absorpt_coefficient_mu 2.454
_exptl_absorpt_correction_T_max 0.7914
_exptl_absorpt_correction_T_min 0.7914
_exptl_absorpt_correction_type multi-scan
_exptl_absorpt_process_details sadabs
_exptl_crystal_colour yellow
_exptl_crystal_density_diffrn 1.736
_exptl_crystal_density_method 'not measured'
_exptl_crystal_description block
_exptl_crystal_F_000 1208
_exptl_crystal_size_max 0.10
_exptl_crystal_size_mid 0.10
_exptl_crystal_size_min 0.10
_refine_diff_density_max 1.064
_refine_diff_density_min -0.945
_refine_diff_density_rms 0.098
_refine_ls_extinction_method none
_refine_ls_goodness_of_fit_ref 1.051
_refine_ls_hydrogen_treatment mixed
_refine_ls_matrix_type full
_refine_ls_number_parameters 623
_refine_ls_number_reflns 9082
_refine_ls_number_restraints 0
_refine_ls_restrained_S_all 1.051
_refine_ls_R_factor_all 0.0486
_refine_ls_R_factor_gt 0.0374
_refine_ls_shift/su_max 0.010
_refine_ls_shift/su_mean 0.001
_refine_ls_structure_factor_coef Fsqd
_refine_ls_weighting_details 'calc w=1/[\s^2^(Fo^2^)+(0.0542P)^2^+0.5138P] where P=(Fo^2^+2Fc^2^)/3'
_refine_ls_weighting_scheme calc
_refine_ls_wR_factor_gt 0.0935
_refine_ls_wR_factor_ref 0.0990
_reflns_number_gt 7576
_reflns_number_total 9082
_reflns_threshold_expression >2sigma(I)
_cod_data_source_file b905113a.txt
_cod_data_source_block ly07077
_cod_depositor_comments
;
The following automatic conversions were performed:
'_symmetry_cell_setting' value 'Triclinic' changed to 'triclinic'
according to '/home/saulius/struct/CIF-dictionaries/cif_core.dic'
dictionary named 'cif_core.dic' version 2.4.1 from 2010-06-29.

Automatic conversion script
Id: cif_fix_enum 1527 2010-12-29 10:47:43Z saulius 
;
_cod_original_sg_symbol_H-M P-1
_cod_database_code 7002281

loop_
_symmetry_equiv_pos_as_xyz
'x, y, z'
'-x, -y, -z'

loop_
_atom_site_label
_atom_site_type_symbol
_atom_site_fract_x
_atom_site_fract_y
_atom_site_fract_z
_atom_site_U_iso_or_equiv
_atom_site_adp_type
_atom_site_occupancy
_atom_site_symmetry_multiplicity
_atom_site_calc_flag
_atom_site_refinement_flags
_atom_site_disorder_assembly
_atom_site_disorder_group
Ho1 Ho 0.052850(17) 0.043394(16) 0.155622(14) 0.03557(8) Uani 1 1 d . . .
Cd1 Cd 0.18346(3) 0.03766(3) 0.40402(2) 0.04727(11) Uani 1 1 d . . .
N1 N 0.2230(3) 0.0400(3) 0.5621(3) 0.0490(10) Uani 1 1 d . . .
N2 N 0.2979(4) -0.0548(3) 0.4034(3) 0.0513(10) Uani 1 1 d . . .
O1 O 0.3317(3) 0.1715(3) 0.4121(3) 0.0701(11) Uani 1 1 d . . .
O2 O 0.2451(3) 0.1342(3) 0.2529(3) 0.0624(10) Uani 1 1 d . . .
O3 O 0.0507(3) 0.1327(3) 0.3199(2) 0.0594(9) Uani 1 1 d . . .
O4 O 0.0871(3) 0.1296(3) 0.4661(3) 0.0600(10) Uani 1 1 d . . .
O5 O -0.1097(3) -0.1286(2) 0.0464(2) 0.0446(7) Uani 1 1 d . . .
O6 O 0.1184(3) 0.1832(3) 0.1205(2) 0.0507(8) Uani 1 1 d . . .
O7 O 0.0299(3) -0.1435(3) 0.3060(3) 0.0638(10) Uani 1 1 d . . .
O8 O 0.0859(3) -0.0760(3) 0.2079(2) 0.0490(8) Uani 1 1 d . . .
O9 O -0.1005(3) 0.0885(3) 0.1410(2) 0.0510(8) Uani 1 1 d . . .
O10 O 0.1160(3) -0.0295(3) 0.0252(2) 0.0496(8) Uani 1 1 d . . .
Cl1 Cl 0.7315(2) 0.5679(3) 0.3822(4) 0.232(2) Uani 1 1 d . . .
Cl2 Cl -0.1580(3) 0.4607(2) 0.6026(2) 0.1483(11) Uani 1 1 d . . .
Cl3 Cl -0.53524(17) -0.65165(15) -0.20971(19) 0.1125(7) Uani 1 1 d . . .
Cl4 Cl -0.1828(2) -0.61913(16) -0.15506(18) 0.1355(10) Uani 1 1 d . . .
Cl5 Cl -0.5143(4) 0.2024(4) -0.0085(2) 0.256(3) Uani 1 1 d . . .
C1 C 0.1841(5) 0.0848(5) 0.6381(4) 0.0616(14) Uani 1 1 d . . .
H1A H 0.1442 0.1232 0.6316 0.074 Uiso 1 1 calc R . .
C2 C 0.2018(5) 0.0753(6) 0.7277(4) 0.0693(17) Uani 1 1 d . . .
H2A H 0.163(4) 0.106(4) 0.771(4) 0.053(15) Uiso 1 1 d . . .
C3 C 0.2581(5) 0.0191(6) 0.7373(5) 0.077(2) Uani 1 1 d . . .
H3A H 0.2687 0.0118 0.7961 0.093 Uiso 1 1 calc R . .
C4 C 0.3015(5) -0.0294(5) 0.6588(5) 0.0673(17) Uani 1 1 d . . .
C5 C 0.3615(6) -0.0915(7) 0.6625(7) 0.089(2) Uani 1 1 d . . .
H5A H 0.3719 -0.1031 0.7187 0.107 Uiso 1 1 calc R . .
C6 C 0.4026(6) -0.1330(6) 0.5875(7) 0.089(2) Uani 1 1 d . . .
H6A H 0.4447 -0.1695 0.5945 0.107 Uiso 1 1 calc R . .
C7 C 0.3841(5) -0.1233(5) 0.4962(5) 0.0680(17) Uani 1 1 d . . .
C8 C 0.4259(6) -0.1640(5) 0.4159(7) 0.080(2) Uani 1 1 d . . .
H8A H 0.475(6) -0.182(6) 0.429(5) 0.09(2) Uiso 1 1 d . . .
C9 C 0.4024(5) -0.1528(5) 0.3321(6) 0.0792(19) Uani 1 1 d . . .
H9A H 0.4289 -0.1812 0.2775 0.095 Uiso 1 1 calc R . .
C10 C 0.3379(5) -0.0981(5) 0.3285(4) 0.0647(15) Uani 1 1 d . . .
H10A H 0.3216 -0.0915 0.2698 0.078 Uiso 1 1 calc R . .
C11 C 0.3213(4) -0.0655(4) 0.4887(4) 0.0500(12) Uani 1 1 d . . .
C12 C 0.2803(4) -0.0165(4) 0.5715(4) 0.0485(12) Uani 1 1 d . . .
C13 C 0.3278(4) 0.1901(4) 0.3378(4) 0.0473(11) Uani 1 1 d . . .
C14 C 0.4301(4) 0.2841(4) 0.3488(4) 0.0569(13) Uani 1 1 d . . .
C15 C 0.5106(6) 0.3656(6) 0.4466(6) 0.093(2) Uani 1 1 d . . .
H15A H 0.5025 0.3621 0.5058 0.111 Uiso 1 1 calc R . .
C16 C 0.6043(7) 0.4537(7) 0.4564(9) 0.130(4) Uani 1 1 d . . .
H16A H 0.6591 0.5096 0.5222 0.156 Uiso 1 1 calc R . .
C17 C 0.6149(6) 0.4571(7) 0.3682(10) 0.116(4) Uani 1 1 d . . .
C18 C 0.5368(6) 0.3765(6) 0.2716(7) 0.090(2) Uani 1 1 d . . .
H18A H 0.5461 0.3792 0.2123 0.108 Uiso 1 1 calc R . .
C19 C 0.4434(5) 0.2903(5) 0.2624(5) 0.0653(15) Uani 1 1 d . . .
H19A H 0.3884 0.2355 0.1963 0.078 Uiso 1 1 calc R . .
C20 C 0.0472(4) 0.1598(4) 0.4107(3) 0.0442(11) Uani 1 1 d . . .
C21 C -0.0056(4) 0.2337(4) 0.4554(3) 0.0421(10) Uani 1 1 d . . .
C22 C -0.0404(5) 0.2821(5) 0.4051(5) 0.0633(15) Uani 1 1 d . . .
H22A H -0.025(5) 0.272(5) 0.350(5) 0.07(2) Uiso 1 1 d . . .
C23 C -0.0887(6) 0.3511(6) 0.4489(6) 0.0807(19) Uani 1 1 d . . .
H23A H -0.107(5) 0.392(5) 0.412(5) 0.09(2) Uiso 1 1 d . . .
C24 C -0.1007(6) 0.3704(5) 0.5443(5) 0.0775(18) Uani 1 1 d . . .
C25 C -0.0675(5) 0.3244(5) 0.5946(5) 0.0675(16) Uani 1 1 d . . .
H25A H -0.0770 0.3386 0.6588 0.081 Uiso 1 1 calc R . .
C26 C -0.0198(5) 0.2568(5) 0.5511(4) 0.0532(13) Uani 1 1 d . . .
H26A H 0.007(4) 0.231(4) 0.584(4) 0.053(16) Uiso 1 1 d . . .
C27 C -0.1512(4) -0.1995(4) -0.0515(4) 0.0420(10) Uani 1 1 d . . .
C28 C -0.2778(5) -0.3979(5) -0.1907(4) 0.0570(14) Uani 1 1 d . . .
H28A H -0.240(4) -0.389(4) -0.230(4) 0.052(15) Uiso 1 1 d . . .
C29 C -0.3657(5) -0.5034(5) -0.2287(4) 0.0658(15) Uani 1 1 d . . .
H29A H -0.3854 -0.5612 -0.2966 0.079 Uiso 1 1 calc R . .
C30 C -0.4233(5) -0.5203(5) -0.1636(5) 0.0670(16) Uani 1 1 d . . .
C31 C -0.3938(5) -0.4355(5) -0.0630(5) 0.0754(18) Uani 1 1 d . . .
H31A H -0.4336 -0.4481 -0.0199 0.091 Uiso 1 1 calc R . .
C32 C -0.3056(4) -0.3322(4) -0.0262(4) 0.0570(13) Uani 1 1 d . . .
H32A H -0.2851 -0.2752 0.0424 0.068 Uiso 1 1 calc R . .
C33 C -0.2469(4) -0.3119(4) -0.0899(4) 0.0412(10) Uani 1 1 d . . .
C34 C 0.0313(4) -0.1582(4) 0.2185(4) 0.0460(11) Uani 1 1 d . . .
C35 C -0.0233(5) -0.2729(4) 0.1247(4) 0.0546(13) Uani 1 1 d . . .
C36 C 0.0047(5) -0.2927(5) 0.0355(4) 0.0638(15) Uani 1 1 d . . .
H36A H 0.0561 -0.2331 0.0332 0.077 Uiso 1 1 calc R . .
C37 C -0.0423(6) -0.3993(6) -0.0508(5) 0.082(2) Uani 1 1 d . . .
H37A H -0.0218 -0.4129 -0.1103 0.098 Uiso 1 1 calc R . .
C38 C -0.1193(7) -0.4834(6) -0.0458(6) 0.083(2) Uani 1 1 d . . .
C39 C -0.1493(6) -0.4705(6) 0.0395(7) 0.092(2) Uani 1 1 d . . .
H39A H -0.2010 -0.5311 0.0401 0.110 Uiso 1 1 calc R . .
C40 C -0.0986(6) -0.3596(5) 0.1292(6) 0.0741(17) Uani 1 1 d . . .
H40A H -0.129(4) -0.348(4) 0.184(4) 0.041(13) Uiso 1 1 d . . .
C41 C -0.1447(4) 0.0728(4) 0.0531(4) 0.0464(11) Uani 1 1 d . . .
C42 C -0.2367(5) 0.1048(5) 0.0370(4) 0.0564(13) Uani 1 1 d . . .
C43 C -0.2581(7) 0.1688(7) 0.1226(5) 0.106(3) Uani 1 1 d . . .
H43A H -0.2132 0.1937 0.1900 0.127 Uiso 1 1 calc R . .
C44 C -0.3466(9) 0.1968(10) 0.1091(6) 0.159(5) Uani 1 1 d . . .
H44A H -0.3652 0.2352 0.1663 0.190 Uiso 1 1 calc R . .
C45 C -0.4058(9) 0.1661(9) 0.0092(6) 0.147(5) Uani 1 1 d . . .
C46 C -0.3870(6) 0.1004(7) -0.0762(5) 0.102(3) Uani 1 1 d . . .
H46A H -0.4303 0.0771 -0.1436 0.123 Uiso 1 1 calc R . .
C47 C -0.3040(5) 0.0694(6) -0.0618(4) 0.0748(18) Uani 1 1 d . . .
H47A H -0.2926 0.0230 -0.1203 0.090 Uiso 1 1 calc R . .

loop_
_atom_site_aniso_label
_atom_site_aniso_U_11
_atom_site_aniso_U_22
_atom_site_aniso_U_33
_atom_site_aniso_U_23
_atom_site_aniso_U_13
_atom_site_aniso_U_12
Ho1 0.04117(12) 0.04220(13) 0.02637(11) 0.01814(9) 0.01416(8) 0.02059(9)
Cd1 0.0554(2) 0.0571(2) 0.03152(18) 0.01988(16) 0.01331(15) 0.03232(18)
N1 0.049(2) 0.058(3) 0.041(2) 0.027(2) 0.0128(18) 0.025(2)
N2 0.052(2) 0.047(2) 0.043(2) 0.0151(19) 0.0134(19) 0.023(2)
O1 0.072(2) 0.076(3) 0.060(2) 0.042(2) 0.009(2) 0.029(2)
O2 0.0435(19) 0.074(3) 0.052(2) 0.0308(19) 0.0071(16) 0.0147(18)
O3 0.077(2) 0.076(3) 0.0295(17) 0.0219(17) 0.0216(16) 0.045(2)
O4 0.088(3) 0.078(3) 0.045(2) 0.0355(19) 0.0308(19) 0.060(2)
O5 0.0493(18) 0.0414(18) 0.0385(18) 0.0201(15) 0.0127(14) 0.0175(15)
O6 0.061(2) 0.0481(19) 0.0417(18) 0.0259(16) 0.0203(16) 0.0197(16)
O7 0.076(2) 0.064(2) 0.040(2) 0.0269(18) 0.0172(18) 0.021(2)
O8 0.060(2) 0.049(2) 0.0439(18) 0.0276(16) 0.0156(16) 0.0280(17)
O9 0.057(2) 0.075(2) 0.0383(18) 0.0308(17) 0.0218(15) 0.0438(19)
O10 0.060(2) 0.062(2) 0.0389(17) 0.0248(16) 0.0272(16) 0.0384(18)
Cl1 0.1007(19) 0.174(3) 0.341(5) 0.169(4) 0.007(3) -0.036(2)
Cl2 0.193(3) 0.159(2) 0.177(2) 0.084(2) 0.113(2) 0.151(2)
Cl3 0.0854(12) 0.0557(10) 0.1382(18) 0.0269(11) 0.0383(12) 0.0027(9)
Cl4 0.1423(19) 0.0668(12) 0.1096(16) -0.0099(11) -0.0260(14) 0.0565(12)
Cl5 0.294(4) 0.411(6) 0.113(2) 0.064(3) 0.023(2) 0.320(5)
C1 0.062(3) 0.077(4) 0.040(3) 0.027(3) 0.020(2) 0.030(3)
C2 0.061(4) 0.093(5) 0.044(3) 0.034(3) 0.023(3) 0.026(3)
C3 0.062(4) 0.107(5) 0.058(4) 0.057(4) 0.012(3) 0.019(4)
C4 0.049(3) 0.089(4) 0.065(4) 0.055(3) 0.009(3) 0.018(3)
C5 0.069(4) 0.113(6) 0.117(6) 0.094(5) 0.018(4) 0.036(4)
C6 0.070(4) 0.082(5) 0.132(7) 0.072(5) 0.017(4) 0.037(4)
C7 0.043(3) 0.052(3) 0.101(5) 0.041(3) 0.010(3) 0.019(3)
C8 0.051(4) 0.047(3) 0.116(6) 0.021(4) 0.015(4) 0.028(3)
C9 0.057(4) 0.060(4) 0.083(5) 0.011(3) 0.020(3) 0.025(3)
C10 0.061(3) 0.061(4) 0.055(3) 0.015(3) 0.020(3) 0.029(3)
C11 0.037(2) 0.040(3) 0.055(3) 0.020(2) 0.005(2) 0.010(2)
C12 0.037(2) 0.050(3) 0.050(3) 0.028(2) 0.007(2) 0.010(2)
C13 0.047(3) 0.053(3) 0.047(3) 0.026(2) 0.016(2) 0.028(2)
C14 0.045(3) 0.058(3) 0.070(4) 0.035(3) 0.008(3) 0.029(3)
C15 0.081(5) 0.072(5) 0.074(4) 0.030(4) -0.015(4) 0.011(4)
C16 0.078(5) 0.085(6) 0.139(9) 0.040(6) -0.039(5) 0.002(5)
C17 0.048(4) 0.097(6) 0.190(10) 0.092(7) 0.008(5) 0.009(4)
C18 0.066(4) 0.098(5) 0.131(7) 0.079(5) 0.045(4) 0.034(4)
C19 0.050(3) 0.067(4) 0.076(4) 0.036(3) 0.017(3) 0.025(3)
C20 0.048(3) 0.046(3) 0.031(2) 0.015(2) 0.013(2) 0.021(2)
C21 0.044(2) 0.039(3) 0.035(2) 0.013(2) 0.0119(19) 0.019(2)
C22 0.077(4) 0.076(4) 0.050(3) 0.032(3) 0.023(3) 0.048(3)
C23 0.096(5) 0.077(5) 0.087(5) 0.044(4) 0.025(4) 0.060(4)
C24 0.083(4) 0.079(4) 0.080(4) 0.030(4) 0.038(4) 0.056(4)
C25 0.083(4) 0.070(4) 0.059(3) 0.028(3) 0.044(3) 0.044(3)
C26 0.060(3) 0.060(3) 0.044(3) 0.027(3) 0.025(2) 0.030(3)
C27 0.046(3) 0.047(3) 0.042(3) 0.025(2) 0.017(2) 0.026(2)
C28 0.063(3) 0.053(3) 0.050(3) 0.024(3) 0.022(3) 0.024(3)
C29 0.066(4) 0.054(3) 0.053(3) 0.014(3) 0.019(3) 0.022(3)
C30 0.055(3) 0.047(3) 0.084(4) 0.029(3) 0.020(3) 0.015(3)
C31 0.066(4) 0.066(4) 0.080(4) 0.034(3) 0.042(3) 0.013(3)
C32 0.060(3) 0.052(3) 0.047(3) 0.021(2) 0.020(2) 0.018(3)
C33 0.042(2) 0.044(3) 0.043(3) 0.024(2) 0.014(2) 0.022(2)
C34 0.048(3) 0.050(3) 0.041(3) 0.022(2) 0.010(2) 0.026(2)
C35 0.062(3) 0.046(3) 0.052(3) 0.022(2) 0.007(2) 0.029(3)
C36 0.078(4) 0.065(4) 0.046(3) 0.022(3) 0.012(3) 0.043(3)
C37 0.101(5) 0.076(5) 0.054(4) 0.015(3) 0.008(3) 0.056(4)
C38 0.089(5) 0.055(4) 0.075(5) 0.012(3) -0.006(4) 0.042(4)
C39 0.085(5) 0.059(4) 0.107(6) 0.037(4) 0.010(5) 0.026(4)
C40 0.073(4) 0.061(4) 0.075(4) 0.030(3) 0.015(4) 0.028(3)
C41 0.052(3) 0.054(3) 0.037(3) 0.023(2) 0.020(2) 0.028(2)
C42 0.065(3) 0.080(4) 0.041(3) 0.031(3) 0.023(2) 0.049(3)
C43 0.131(6) 0.166(8) 0.049(4) 0.033(4) 0.026(4) 0.125(6)
C44 0.182(9) 0.266(12) 0.053(4) 0.035(6) 0.027(5) 0.193(10)
C45 0.162(8) 0.235(11) 0.072(5) 0.045(6) 0.015(5) 0.175(9)
C46 0.101(5) 0.172(8) 0.050(4) 0.046(5) 0.023(4) 0.094(6)
C47 0.084(4) 0.112(5) 0.039(3) 0.032(3) 0.021(3) 0.064(4)

loop_
_atom_type_symbol
_atom_type_description
_atom_type_scat_dispersion_real
_atom_type_scat_dispersion_imag
_atom_type_scat_source
C C 0.0033 0.0016 'International Tables Vol C Tables 4.2.6.8 and 6.1.1.4'
H H 0.0000 0.0000 'International Tables Vol C Tables 4.2.6.8 and 6.1.1.4'
N N 0.0061 0.0033 'International Tables Vol C Tables 4.2.6.8 and 6.1.1.4'
O O 0.0106 0.0060 'International Tables Vol C Tables 4.2.6.8 and 6.1.1.4'
Cl Cl 0.1484 0.1585 'International Tables Vol C Tables 4.2.6.8 and 6.1.1.4'
Cd Cd -0.8075 1.2024 'International Tables Vol C Tables 4.2.6.8 and 6.1.1.4'
Ho Ho -0.2175 4.6783 'International Tables Vol C Tables 4.2.6.8 and 6.1.1.4'

loop_
_geom_angle_atom_site_label_1
_geom_angle_atom_site_label_2
_geom_angle_atom_site_label_3
_geom_angle
_geom_angle_site_symmetry_1
_geom_angle_site_symmetry_3
_geom_angle_publ_flag
O10 Ho1 O3 159.97(13) . . ?
O10 Ho1 O6 78.50(12) . . ?
O3 Ho1 O6 102.67(13) . . ?
O10 Ho1 O2 81.64(13) . . ?
O3 Ho1 O2 79.04(14) . . ?
O6 Ho1 O2 78.68(13) . . ?
O10 Ho1 O5 81.25(12) . . ?
O3 Ho1 O5 112.54(12) . . ?
O6 Ho1 O5 125.63(11) . . ?
O2 Ho1 O5 146.15(13) . . ?
O10 Ho1 O9 125.50(11) . . ?
O3 Ho1 O9 73.51(12) . . ?
O6 Ho1 O9 76.72(12) . . ?
O2 Ho1 O9 137.68(13) . . ?
O5 Ho1 O9 75.36(12) . . ?
O10 Ho1 O8 85.96(12) . . ?
O3 Ho1 O8 83.68(12) . . ?
O6 Ho1 O8 150.20(13) . . ?
O2 Ho1 O8 73.97(13) . . ?
O5 Ho1 O8 75.87(11) . . ?
O9 Ho1 O8 132.38(12) . . ?
O1 Cd1 O4 99.80(16) . . ?
O1 Cd1 N1 109.30(13) . . ?
O4 Cd1 N1 86.59(14) . . ?
O1 Cd1 O7 149.61(14) . . ?
O4 Cd1 O7 98.36(15) . . ?
N1 Cd1 O7 95.89(13) . . ?
O1 Cd1 N2 87.95(15) . . ?
O4 Cd1 N2 157.29(13) . . ?
N1 Cd1 N2 70.70(15) . . ?
O7 Cd1 N2 84.55(14) . . ?
O1 Cd1 O8 98.08(12) . . ?
O4 Cd1 O8 105.82(12) . . ?
N1 Cd1 O8 147.65(13) . . ?
O7 Cd1 O8 53.35(11) . . ?
N2 Cd1 O8 94.03(12) . . ?
C1 N1 C12 119.1(4) . . ?
C1 N1 Cd1 123.8(4) . . ?
C12 N1 Cd1 116.9(3) . . ?
C10 N2 C11 117.7(5) . . ?
C10 N2 Cd1 126.9(4) . . ?
C11 N2 Cd1 115.3(3) . . ?
C13 O1 Cd1 120.7(3) . . ?
C13 O2 Ho1 153.0(3) . . ?
C20 O3 Ho1 165.1(3) . . ?
C20 O4 Cd1 116.3(3) . . ?
C27 O5 Ho1 134.6(3) . . ?
C27 O6 Ho1 139.3(3) 2 . ?
C34 O7 Cd1 96.1(3) . . ?
C34 O8 Ho1 140.2(3) . . ?
C34 O8 Cd1 87.7(3) . . ?
Ho1 O8 Cd1 106.90(13) . . ?
C41 O9 Ho1 115.1(3) . . ?
C41 O10 Ho1 175.8(3) 2 . ?
N1 C1 C2 121.5(6) . . ?
C3 C2 C1 119.7(6) . . ?
C2 C3 C4 120.7(5) . . ?
C12 C4 C3 116.2(6) . . ?
C12 C4 C5 119.5(6) . . ?
C3 C4 C5 124.2(6) . . ?
C6 C5 C4 121.5(6) . . ?
C5 C6 C7 122.0(7) . . ?
C8 C7 C11 117.8(6) . . ?
C8 C7 C6 124.5(7) . . ?
C11 C7 C6 117.6(7) . . ?
C9 C8 C7 120.4(7) . . ?
C8 C9 C10 118.7(7) . . ?
N2 C10 C9 124.1(6) . . ?
N2 C11 C7 121.2(5) . . ?
N2 C11 C12 118.1(5) . . ?
C7 C11 C12 120.7(5) . . ?
N1 C12 C4 122.7(5) . . ?
N1 C12 C11 118.7(4) . . ?
C4 C12 C11 118.5(5) . . ?
O2 C13 O1 124.9(5) . . ?
O2 C13 C14 116.8(4) . . ?
O1 C13 C14 118.4(4) . . ?
C19 C14 C15 119.6(6) . . ?
C19 C14 C13 120.6(5) . . ?
C15 C14 C13 119.9(6) . . ?
C14 C15 C16 119.5(8) . . ?
C17 C16 C15 119.3(7) . . ?
C18 C17 C16 121.5(7) . . ?
C18 C17 Cl1 119.9(9) . . ?
C16 C17 Cl1 118.6(8) . . ?
C17 C18 C19 119.0(7) . . ?
C14 C19 C18 121.0(6) . . ?
O4 C20 O3 123.6(5) . . ?
O4 C20 C21 117.9(4) . . ?
O3 C20 C21 118.6(4) . . ?
C22 C21 C26 118.0(5) . . ?
C22 C21 C20 122.2(4) . . ?
C26 C21 C20 119.8(4) . . ?
C21 C22 C23 120.9(6) . . ?
C24 C23 C22 118.1(6) . . ?
C25 C24 C23 122.1(6) . . ?
C25 C24 Cl2 119.2(5) . . ?
C23 C24 Cl2 118.7(5) . . ?
C24 C25 C26 119.4(6) . . ?
C25 C26 C21 121.4(6) . . ?
O6 C27 O5 125.3(4) 2 . ?
O6 C27 C33 116.4(4) 2 . ?
O5 C27 C33 118.4(4) . . ?
C33 C28 C29 121.5(5) . . ?
C30 C29 C28 118.4(5) . . ?
C31 C30 C29 121.0(5) . . ?
C31 C30 Cl3 119.6(5) . . ?
C29 C30 Cl3 119.4(5) . . ?
C30 C31 C32 119.9(5) . . ?
C31 C32 C33 120.7(5) . . ?
C28 C33 C32 118.6(5) . . ?
C28 C33 C27 119.9(4) . . ?
C32 C33 C27 121.5(4) . . ?
O7 C34 O8 120.7(4) . . ?
O7 C34 C35 120.6(5) . . ?
O8 C34 C35 118.5(4) . . ?
C40 C35 C36 120.0(6) . . ?
C40 C35 C34 119.3(5) . . ?
C36 C35 C34 120.6(5) . . ?
C35 C36 C37 121.2(6) . . ?
C38 C37 C36 117.7(7) . . ?
C39 C38 C37 124.3(7) . . ?
C39 C38 Cl4 116.9(7) . . ?
C37 C38 Cl4 118.8(7) . . ?
C38 C39 C40 117.5(7) . . ?
C35 C40 C39 119.3(7) . . ?
O9 C41 O10 123.2(5) . 2 ?
O9 C41 C42 119.6(4) . . ?
O10 C41 C42 117.2(4) 2 . ?
C43 C42 C47 118.6(5) . . ?
C43 C42 C41 119.6(5) . . ?
C47 C42 C41 121.8(5) . . ?
C42 C43 C44 120.5(6) . . ?
C45 C44 C43 118.3(7) . . ?
C46 C45 C44 121.3(7) . . ?
C46 C45 Cl5 119.6(6) . . ?
C44 C45 Cl5 118.9(6) . . ?
C47 C46 C45 119.2(6) . . ?
C46 C47 C42 121.7(6) . . ?

loop_
_geom_bond_atom_site_label_1
_geom_bond_atom_site_label_2
_geom_bond_distance
_geom_bond_site_symmetry_2
_geom_bond_publ_flag
Ho1 O10 2.238(3) . ?
Ho1 O3 2.255(3) . ?
Ho1 O6 2.277(3) . ?
Ho1 O2 2.305(3) . ?
Ho1 O5 2.336(3) . ?
Ho1 O9 2.369(3) . ?
Ho1 O8 2.370(3) . ?
Cd1 O1 2.205(4) . ?
Cd1 O4 2.208(3) . ?
Cd1 N1 2.334(4) . ?
Cd1 O7 2.350(4) . ?
Cd1 N2 2.384(4) . ?
Cd1 O8 2.510(3) . ?
N1 C1 1.332(7) . ?
N1 C12 1.352(6) . ?
N2 C10 1.323(7) . ?
N2 C11 1.359(6) . ?
O1 C13 1.255(6) . ?
O2 C13 1.254(5) . ?
O3 C20 1.257(5) . ?
O4 C20 1.237(5) . ?
O5 C27 1.269(5) . ?
O6 C27 1.259(5) 2 ?
O7 C34 1.237(6) . ?
O8 C34 1.279(6) . ?
O9 C41 1.246(5) . ?
O10 C41 1.262(5) 2 ?
Cl1 C17 1.732(7) . ?
Cl2 C24 1.752(6) . ?
Cl3 C30 1.744(5) . ?
Cl4 C38 1.753(7) . ?
Cl5 C45 1.735(7) . ?
C1 C2 1.405(8) . ?
C2 C3 1.340(10) . ?
C3 C4 1.415(10) . ?
C4 C12 1.404(7) . ?
C4 C5 1.430(10) . ?
C5 C6 1.330(11) . ?
C6 C7 1.431(10) . ?
C7 C8 1.389(10) . ?
C7 C11 1.419(8) . ?
C8 C9 1.343(10) . ?
C9 C10 1.385(9) . ?
C11 C12 1.440(7) . ?
C13 C14 1.499(7) . ?
C14 C19 1.369(8) . ?
C14 C15 1.374(8) . ?
C15 C16 1.393(11) . ?
C16 C17 1.369(13) . ?
C17 C18 1.351(12) . ?
C18 C19 1.378(8) . ?
C20 C21 1.485(7) . ?
C21 C22 1.378(7) . ?
C21 C26 1.384(7) . ?
C22 C23 1.382(9) . ?
C23 C24 1.378(9) . ?
C24 C25 1.337(9) . ?
C25 C26 1.360(8) . ?
C27 O6 1.259(5) 2 ?
C27 C33 1.495(6) . ?
C28 C33 1.377(7) . ?
C28 C29 1.387(8) . ?
C29 C30 1.376(8) . ?
C30 C31 1.371(8) . ?
C31 C32 1.372(7) . ?
C32 C33 1.382(7) . ?
C34 C35 1.489(7) . ?
C35 C40 1.367(8) . ?
C35 C36 1.377(8) . ?
C36 C37 1.383(8) . ?
C37 C38 1.354(10) . ?
C38 C39 1.349(11) . ?
C39 C40 1.435(10) . ?
C41 O10 1.262(5) 2 ?
C41 C42 1.483(7) . ?
C42 C43 1.373(8) . ?
C42 C47 1.375(7) . ?
C43 C44 1.397(9) . ?
C44 C45 1.375(10) . ?
C45 C46 1.361(10) . ?
C46 C47 1.361(9) . ?
